data_2209522
loop_
_publ_author_name
'Duan, Zhong-Yu'
'Zhang, Wen-Jun'
'Li, Gang'
'Han, En-Shan'
'Du, Feng-Yun'

_publ_section_title
(<i>E</i>)-4-[3-(4-Chlorobenzyloxy)-4-methoxybenzylideneamino]-1,5-dimethyl-2-phenyl-1<i>H</i>-pyrazol-3(2<i>H</i>)-one
_journal_coeditor_code HB2088
_journal_issue 7
_journal_name_full 'Acta Crystallographica Section E'
_journal_page_first o2997
_journal_page_last o2998
_journal_paper_doi 10.1107/S1600536806023440
_journal_volume 62
_journal_year 2006
_chemical_formula_iupac 'C26 H24 Cl N3 O3'
_chemical_formula_moiety 'C26 H24 Cl N3 O3'
_chemical_formula_sum 'C26 H24 Cl N3 O3'
_chemical_formula_weight 461.93
_chemical_name_systematic
;
(E)-4-[3-(4-Chlorobenzyloxy)-4-methoxybenzylideneamino]-1,5-dimethyl-
2-phenyl-1H-pyrazol-3(2H)-one
;
_space_group_IT_number 2
_symmetry_cell_setting triclinic
_symmetry_space_group_name_Hall '-P 1'
_symmetry_space_group_name_H-M 'P -1'
_atom_sites_solution_hydrogens geom
_atom_sites_solution_primary direct
_atom_sites_solution_secondary difmap
_audit_creation_method SHELXL-97
_cell_angle_alpha 72.699(12)
_cell_angle_beta 87.461(12)
_cell_angle_gamma 67.245(12)
_cell_formula_units_Z 2
_cell_length_a 9.801(7)
_cell_length_b 10.017(7)
_cell_length_c 13.394(10)
_cell_measurement_reflns_used 1761
_cell_measurement_temperature 294(2)
_cell_measurement_theta_max 25.57
_cell_measurement_theta_min 2.66
_cell_volume 1154.0(14)
_computing_cell_refinement 'SAINT (Bruker, 1999)'
_computing_data_collection 'SMART (Bruker, 1999)'
_computing_data_reduction SAINT
_computing_molecular_graphics 'SHELXTL (Sheldrick, 1997b)'
_computing_publication_material SHELXTL
_computing_structure_refinement 'SHELXL97 (Sheldrick, 1997a)'
_computing_structure_solution 'SHELXS97 (Sheldrick, 1997a)'
_diffrn_ambient_temperature 294(2)
_diffrn_measured_fraction_theta_full 0.993
_diffrn_measured_fraction_theta_max 0.993
_diffrn_measurement_device_type 'Bruker SMART APEX CCD area-detector'
_diffrn_measurement_method '\f and \w'
_diffrn_radiation_monochromator graphite
_diffrn_radiation_source 'fine-focus sealed tube'
_diffrn_radiation_type MoK\a
_diffrn_radiation_wavelength 0.71073
_diffrn_reflns_av_R_equivalents 0.0187
_diffrn_reflns_av_sigmaI/netI 0.0428
_diffrn_reflns_limit_h_max 10
_diffrn_reflns_limit_h_min -11
_diffrn_reflns_limit_k_max 5
_diffrn_reflns_limit_k_min -11
_diffrn_reflns_limit_l_max 14
_diffrn_reflns_limit_l_min -15
_diffrn_reflns_number 5895
_diffrn_reflns_theta_full 25.01
_diffrn_reflns_theta_max 25.01
_diffrn_reflns_theta_min 1.60
_diffrn_standards_number 0
_exptl_absorpt_coefficient_mu 0.199
_exptl_absorpt_correction_T_max 0.961
_exptl_absorpt_correction_T_min 0.914
_exptl_absorpt_correction_type multi-scan
_exptl_absorpt_process_details '(SADABS; Sheldrick, 1996)'
_exptl_crystal_colour yellow
_exptl_crystal_density_diffrn 1.329
_exptl_crystal_density_method 'not measured'
_exptl_crystal_description block
_exptl_crystal_F_000 484
_exptl_crystal_size_max 0.40
_exptl_crystal_size_mid 0.34
_exptl_crystal_size_min 0.20
_refine_diff_density_max 0.206
_refine_diff_density_min -0.188
_refine_ls_extinction_method none
_refine_ls_goodness_of_fit_ref 1.010
_refine_ls_hydrogen_treatment constr
_refine_ls_matrix_type full
_refine_ls_number_parameters 301
_refine_ls_number_reflns 4039
_refine_ls_number_restraints 0
_refine_ls_restrained_S_all 1.010
_refine_ls_R_factor_all 0.0845
_refine_ls_R_factor_gt 0.0442
_refine_ls_shift/su_max 0.001
_refine_ls_shift/su_mean 0.000
_refine_ls_structure_factor_coef Fsqd
_refine_ls_weighting_details 'calc w=1/[\s^2^(Fo^2^)+(0.0571P)^2^+0.2246P] where P=(Fo^2^+2Fc^2^)/3'
_refine_ls_weighting_scheme calc
_refine_ls_wR_factor_gt 0.1043
_refine_ls_wR_factor_ref 0.1264
_reflns_number_gt 2485
_reflns_number_total 4039
_reflns_threshold_expression I>2\s(I)
_cod_data_source_file hb2088.cif
_cod_data_source_block I
_cod_depositor_comments
;
The following automatic conversions were performed:
'_symmetry_cell_setting' value 'Triclinic' changed to 'triclinic'
according to '/home/saulius/struct/CIF-dictionaries/cif_core.dic'
dictionary named 'cif_core.dic' version 2.4.1 from 2010-06-29.

Automatic conversion script
Id: cif_fix_enum 1527 2010-12-29 10:47:43Z saulius 

The following automatic conversions were performed:

'_symmetry_cell_setting' value 'Triclinic' changed to 'triclinic'
according to /home/saulius/struct/CIF-dictionaries/cif_core.dic
dictionary named 'cif_core.dic' version 2.4.1 from 2010-06-29.

Automatic conversion script
Id: cif_fix_values 1715 2011-07-08 13:25:40Z adriana 
;
_cod_database_code 2209522
_cod_database_fobs_code 2209522

loop_
_symmetry_equiv_pos_as_xyz
'x, y, z'
'-x, -y, -z'

loop_
_atom_site_type_symbol
_atom_site_label
_atom_site_fract_x
_atom_site_fract_y
_atom_site_fract_z
_atom_site_U_iso_or_equiv
_atom_site_adp_type
_atom_site_calc_flag
_atom_site_refinement_flags
_atom_site_occupancy
Cl Cl1 0.31561(11) -0.03177(9) 1.23949(6) 0.0892(3) Uani d . 1
O O1 0.33863(19) 0.52114(18) 0.82502(13) 0.0605(5) Uani d . 1
O O2 0.1929(2) 0.79849(18) 0.81728(13) 0.0632(5) Uani d . 1
O O3 0.8114(2) 0.73860(19) 0.34903(13) 0.0636(5) Uani d . 1
N N1 0.6824(2) 0.5356(2) 0.52295(14) 0.0467(5) Uani d . 1
N N2 0.9681(2) 0.5011(2) 0.34090(14) 0.0472(5) Uani d . 1
N N3 0.9766(2) 0.3515(2) 0.38298(14) 0.0444(5) Uani d . 1
C C1 0.4521(3) 0.2578(3) 1.0311(2) 0.0627(7) Uani d . 1
H H1 0.5100 0.3123 1.0324 0.075 Uiso calc R 1
C C2 0.4277(3) 0.1667(3) 1.1244(2) 0.0642(7) Uani d . 1
H H2 0.4686 0.1598 1.1880 0.077 Uiso calc R 1
C C3 0.3428(3) 0.0872(3) 1.1219(2) 0.0551(7) Uani d . 1
C C4 0.2804(3) 0.0976(3) 1.0287(2) 0.0636(7) Uani d . 1
H H4 0.2223 0.0433 1.0279 0.076 Uiso calc R 1
C C5 0.3050(3) 0.1895(3) 0.9361(2) 0.0573(7) Uani d . 1
H H5 0.2619 0.1975 0.8730 0.069 Uiso calc R 1
C C6 0.3918(3) 0.2693(3) 0.93567(19) 0.0480(6) Uani d . 1
C C7 0.4223(3) 0.3649(3) 0.8344(2) 0.0578(7) Uani d . 1
H H7A 0.5274 0.3448 0.8340 0.069 Uiso calc R 1
H H7B 0.3939 0.3405 0.7758 0.069 Uiso calc R 1
C C8 0.3669(3) 0.6261(3) 0.74400(17) 0.0441(6) Uani d . 1
C C9 0.4663(3) 0.5934(3) 0.67059(17) 0.0466(6) Uani d . 1
H H9 0.5195 0.4926 0.6734 0.056 Uiso calc R 1
C C10 0.4893(3) 0.7091(3) 0.59130(17) 0.0444(6) Uani d . 1
C C11 0.4082(3) 0.8578(3) 0.58806(19) 0.0504(6) Uani d . 1
H H11 0.4211 0.9359 0.5354 0.061 Uiso calc R 1
C C12 0.3078(3) 0.8931(3) 0.66191(18) 0.0473(6) Uani d . 1
H H12 0.2547 0.9940 0.6589 0.057 Uiso calc R 1
C C13 0.2868(3) 0.7784(3) 0.73989(17) 0.0441(6) Uani d . 1
C C14 0.1131(3) 0.9482(3) 0.8204(2) 0.0770(9) Uani d . 1
H H14A 0.1812 0.9951 0.8230 0.116 Uiso calc R 1
H H14B 0.0581 0.9460 0.8816 0.116 Uiso calc R 1
H H14C 0.0457 1.0055 0.7587 0.116 Uiso calc R 1
C C15 0.5993(3) 0.6730(3) 0.51574(18) 0.0489(6) Uani d . 1
H H15 0.6089 0.7514 0.4615 0.059 Uiso calc R 1
C C16 0.7952(3) 0.5007(3) 0.45630(16) 0.0412(5) Uani d . 1
C C17 0.8767(3) 0.3550(3) 0.45759(17) 0.0424(6) Uani d . 1
C C18 0.8693(3) 0.2115(3) 0.52794(19) 0.0567(7) Uani d . 1
H H18A 0.8572 0.1531 0.4863 0.085 Uiso calc R 1
H H18B 0.7865 0.2356 0.5699 0.085 Uiso calc R 1
H H18C 0.9594 0.1535 0.5729 0.085 Uiso calc R 1
C C19 1.1221(3) 0.2280(3) 0.3982(2) 0.0662(8) Uani d . 1
H H19A 1.1723 0.2150 0.4625 0.099 Uiso calc R 1
H H19B 1.1793 0.2517 0.3406 0.099 Uiso calc R 1
H H19C 1.1107 0.1358 0.4016 0.099 Uiso calc R 1
C C20 0.8515(3) 0.5983(3) 0.37984(17) 0.0463(6) Uani d . 1
C C21 1.0371(2) 0.5420(3) 0.24704(17) 0.0430(6) Uani d . 1
C C22 1.0476(3) 0.4735(3) 0.17020(19) 0.0553(7) Uani d . 1
H H22 1.0066 0.4017 0.1775 0.066 Uiso calc R 1
C C23 1.1195(3) 0.5124(4) 0.0823(2) 0.0700(8) Uani d . 1
H H23 1.1313 0.4631 0.0317 0.084 Uiso calc R 1
C C24 1.1738(3) 0.6237(4) 0.0688(2) 0.0730(9) Uani d . 1
H H24 1.2199 0.6512 0.0085 0.088 Uiso calc R 1
C C25 1.1601(3) 0.6941(3) 0.1444(2) 0.0693(8) Uani d . 1
H H25 1.1956 0.7704 0.1347 0.083 Uiso calc R 1
C C26 1.0933(3) 0.6518(3) 0.23528(19) 0.0544(7) Uani d . 1
H H26 1.0865 0.6971 0.2877 0.065 Uiso calc R 1

loop_
_atom_site_aniso_label
_atom_site_aniso_U_11
_atom_site_aniso_U_22
_atom_site_aniso_U_33
_atom_site_aniso_U_12
_atom_site_aniso_U_13
_atom_site_aniso_U_23
Cl1 0.1258(8) 0.0613(5) 0.0664(5) -0.0345(5) 0.0337(5) -0.0062(4)
O1 0.0671(12) 0.0378(10) 0.0602(11) -0.0115(9) 0.0322(9) -0.0080(8)
O2 0.0747(12) 0.0441(10) 0.0523(10) -0.0075(9) 0.0295(9) -0.0134(8)
O3 0.0780(13) 0.0385(10) 0.0646(11) -0.0177(10) 0.0354(10) -0.0132(9)
N1 0.0472(12) 0.0519(13) 0.0392(11) -0.0187(11) 0.0124(9) -0.0138(10)
N2 0.0593(13) 0.0362(11) 0.0442(11) -0.0174(10) 0.0216(10) -0.0137(9)
N3 0.0515(12) 0.0365(11) 0.0398(11) -0.0133(10) 0.0114(9) -0.0105(9)
C1 0.0601(18) 0.0668(19) 0.0668(19) -0.0326(16) 0.0087(14) -0.0182(15)
C2 0.0658(18) 0.0679(19) 0.0517(17) -0.0229(16) 0.0004(14) -0.0120(14)
C3 0.0624(17) 0.0382(14) 0.0545(16) -0.0132(13) 0.0160(14) -0.0099(12)
C4 0.077(2) 0.0552(17) 0.0672(19) -0.0376(16) 0.0149(15) -0.0168(14)
C5 0.0661(18) 0.0478(15) 0.0558(16) -0.0215(14) 0.0034(13) -0.0138(13)
C6 0.0439(14) 0.0360(13) 0.0542(15) -0.0079(12) 0.0130(12) -0.0116(11)
C7 0.0619(17) 0.0389(14) 0.0603(16) -0.0115(13) 0.0211(13) -0.0114(12)
C8 0.0461(14) 0.0401(14) 0.0411(13) -0.0158(12) 0.0112(11) -0.0076(11)
C9 0.0463(15) 0.0397(14) 0.0465(14) -0.0111(12) 0.0124(11) -0.0117(11)
C10 0.0401(14) 0.0492(15) 0.0413(13) -0.0168(12) 0.0107(11) -0.0121(11)
C11 0.0489(15) 0.0473(15) 0.0495(14) -0.0203(13) 0.0116(12) -0.0060(12)
C12 0.0507(15) 0.0377(13) 0.0467(14) -0.0125(12) 0.0073(12) -0.0103(11)
C13 0.0458(14) 0.0433(14) 0.0371(12) -0.0116(12) 0.0104(11) -0.0126(11)
C14 0.088(2) 0.0545(18) 0.0650(18) -0.0047(17) 0.0303(16) -0.0189(15)
C15 0.0463(15) 0.0531(16) 0.0432(14) -0.0186(13) 0.0132(11) -0.0112(12)
C16 0.0449(14) 0.0440(14) 0.0345(12) -0.0187(12) 0.0099(10) -0.0110(10)
C17 0.0492(14) 0.0440(14) 0.0353(12) -0.0206(12) 0.0054(11) -0.0109(11)
C18 0.0701(18) 0.0491(15) 0.0524(15) -0.0275(14) 0.0095(13) -0.0124(12)
C19 0.0611(18) 0.0470(16) 0.0786(19) -0.0093(14) 0.0189(15) -0.0206(14)
C20 0.0534(15) 0.0434(15) 0.0402(13) -0.0174(13) 0.0145(11) -0.0139(11)
C21 0.0416(14) 0.0424(14) 0.0376(12) -0.0104(12) 0.0125(10) -0.0111(11)
C22 0.0549(16) 0.0659(17) 0.0488(15) -0.0211(14) 0.0138(12) -0.0274(13)
C23 0.0633(19) 0.092(2) 0.0455(16) -0.0164(18) 0.0159(14) -0.0279(15)
C24 0.0622(19) 0.080(2) 0.0502(17) -0.0154(17) 0.0264(14) -0.0026(16)
C25 0.0622(18) 0.0561(18) 0.079(2) -0.0240(15) 0.0243(16) -0.0074(16)
C26 0.0597(17) 0.0513(16) 0.0519(15) -0.0221(14) 0.0147(13) -0.0162(12)

loop_
_atom_type_symbol
_atom_type_description
_atom_type_scat_dispersion_real
_atom_type_scat_dispersion_imag
_atom_type_scat_source
C C 0.0033 0.0016 'International Tables Vol C Tables 4.2.6.8 and 6.1.1.4'
H H 0.0000 0.0000 'International Tables Vol C Tables 4.2.6.8 and 6.1.1.4'
N N 0.0061 0.0033 'International Tables Vol C Tables 4.2.6.8 and 6.1.1.4'
O O 0.0106 0.0060 'International Tables Vol C Tables 4.2.6.8 and 6.1.1.4'
Cl Cl 0.1484 0.1585 'International Tables Vol C Tables 4.2.6.8 and 6.1.1.4'

loop_
_geom_angle_atom_site_label_1
_geom_angle_atom_site_label_2
_geom_angle_atom_site_label_3
_geom_angle
_geom_angle_publ_flag
C8 O1 C7 116.84(18) n
C13 O2 C14 117.79(19) ?
C15 N1 C16 121.3(2) n
C20 N2 N3 109.92(18) n
C20 N2 C21 126.56(19) ?
N3 N2 C21 120.02(18) n
C17 N3 N2 106.26(17) n
C17 N3 C19 122.2(2) ?
N2 N3 C19 117.99(19) ?
C2 C1 C6 121.1(3) ?
C2 C1 H1 119.4 ?
C6 C1 H1 119.4 ?
C3 C2 C1 119.1(3) ?
C3 C2 H2 120.4 ?
C1 C2 H2 120.4 ?
C2 C3 C4 121.0(2) ?
C2 C3 Cl1 119.2(2) ?
C4 C3 Cl1 119.8(2) ?
C3 C4 C5 119.3(3) ?
C3 C4 H4 120.4 ?
C5 C4 H4 120.4 ?
C6 C5 C4 121.2(3) ?
C6 C5 H5 119.4 ?
C4 C5 H5 119.4 ?
C5 C6 C1 118.2(2) ?
C5 C6 C7 120.9(2) ?
C1 C6 C7 120.9(2) ?
O1 C7 C6 108.57(19) n
O1 C7 H7A 110.0 ?
C6 C7 H7A 110.0 ?
O1 C7 H7B 110.0 ?
C6 C7 H7B 110.0 ?
H7A C7 H7B 108.4 ?
O1 C8 C9 125.5(2) ?
O1 C8 C13 115.15(19) ?
C9 C8 C13 119.4(2) ?
C8 C9 C10 121.3(2) ?
C8 C9 H9 119.3 ?
C10 C9 H9 119.3 ?
C11 C10 C9 118.3(2) ?
C11 C10 C15 120.7(2) ?
C9 C10 C15 120.9(2) ?
C10 C11 C12 121.2(2) ?
C10 C11 H11 119.4 ?
C12 C11 H11 119.4 ?
C13 C12 C11 120.0(2) ?
C13 C12 H12 120.0 ?
C11 C12 H12 120.0 ?
O2 C13 C12 125.4(2) ?
O2 C13 C8 114.72(19) ?
C12 C13 C8 119.8(2) ?
O2 C14 H14A 109.5 ?
O2 C14 H14B 109.5 ?
H14A C14 H14B 109.5 ?
O2 C14 H14C 109.5 ?
H14A C14 H14C 109.5 ?
H14B C14 H14C 109.5 ?
N1 C15 C10 121.1(2) n
N1 C15 H15 119.5 ?
C10 C15 H15 119.5 ?
C17 C16 N1 121.8(2) ?
C17 C16 C20 107.8(2) ?
N1 C16 C20 130.4(2) ?
C16 C17 N3 110.50(19) ?
C16 C17 C18 128.7(2) ?
N3 C17 C18 120.8(2) ?
C17 C18 H18A 109.5 ?
C17 C18 H18B 109.5 ?
H18A C18 H18B 109.5 ?
C17 C18 H18C 109.5 ?
H18A C18 H18C 109.5 ?
H18B C18 H18C 109.5 ?
N3 C19 H19A 109.5 ?
N3 C19 H19B 109.5 ?
H19A C19 H19B 109.5 ?
N3 C19 H19C 109.5 ?
H19A C19 H19C 109.5 ?
H19B C19 H19C 109.5 ?
O3 C20 N2 123.3(2) ?
O3 C20 C16 131.7(2) ?
N2 C20 C16 105.0(2) ?
C26 C21 C22 120.7(2) ?
C26 C21 N2 118.2(2) ?
C22 C21 N2 121.0(2) ?
C21 C22 C23 119.3(3) ?
C21 C22 H22 120.4 ?
C23 C22 H22 120.4 ?
C24 C23 C22 120.5(3) ?
C24 C23 H23 119.8 ?
C22 C23 H23 119.8 ?
C25 C24 C23 120.0(3) ?
C25 C24 H24 120.0 ?
C23 C24 H24 120.0 ?
C24 C25 C26 120.1(3) ?
C24 C25 H25 119.9 ?
C26 C25 H25 119.9 ?
C21 C26 C25 119.3(3) ?
C21 C26 H26 120.4 ?
C25 C26 H26 120.4 ?

loop_
_geom_bond_atom_site_label_1
_geom_bond_atom_site_label_2
_geom_bond_distance
_geom_bond_publ_flag
Cl1 C3 1.751(3) n
O1 C8 1.371(3) ?
O1 C7 1.427(3) ?
O2 C13 1.364(3) ?
O2 C14 1.411(3) ?
O3 C20 1.242(3) ?
N1 C15 1.276(3) n
N1 C16 1.393(3) n
N2 C20 1.384(3) ?
N2 N3 1.405(3) n
N2 C21 1.427(3) ?
N3 C17 1.366(3) ?
N3 C19 1.455(3) ?
C1 C2 1.385(4) ?
C1 C6 1.386(4) ?
C1 H1 0.9300 ?
C2 C3 1.363(4) ?
C2 H2 0.9300 ?
C3 C4 1.373(4) ?
C4 C5 1.381(3) ?
C4 H4 0.9300 ?
C5 C6 1.374(3) ?
C5 H5 0.9300 ?
C6 C7 1.502(3) ?
C7 H7A 0.9700 ?
C7 H7B 0.9700 ?
C8 C9 1.373(3) ?
C8 C13 1.405(3) ?
C9 C10 1.404(3) ?
C9 H9 0.9300 ?
C10 C11 1.379(3) ?
C10 C15 1.461(3) ?
C11 C12 1.387(3) ?
C11 H11 0.9300 ?
C12 C13 1.379(3) ?
C12 H12 0.9300 ?
C14 H14A 0.9600 ?
C14 H14B 0.9600 ?
C14 H14C 0.9600 ?
C15 H15 0.9300 ?
C16 C17 1.361(3) ?
C16 C20 1.442(3) ?
C17 C18 1.493(3) ?
C18 H18A 0.9600 ?
C18 H18B 0.9600 ?
C18 H18C 0.9600 ?
C19 H19A 0.9600 ?
C19 H19B 0.9600 ?
C19 H19C 0.9600 ?
C21 C26 1.377(3) ?
C21 C22 1.377(3) ?
C22 C23 1.379(4) ?
C22 H22 0.9300 ?
C23 C24 1.375(4) ?
C23 H23 0.9300 ?
C24 C25 1.371(4) ?
C24 H24 0.9300 ?
C25 C26 1.389(4) ?
C25 H25 0.9300 ?
C26 H26 0.9300 ?

loop_
_geom_hbond_atom_site_label_D
_geom_hbond_atom_site_label_H
_geom_hbond_atom_site_label_A
_geom_hbond_site_symmetry_A
_geom_hbond_distance_DH
_geom_hbond_distance_HA
_geom_hbond_distance_DA
_geom_hbond_angle_DHA
_geom_hbond_publ_flag
C24 H24 O2 1_654 0.93 2.51 3.338(4) 148 yes
C12 H12 O3 2_676 0.93 2.47 3.370(4) 163 yes

loop_
_geom_torsion_atom_site_label_1
_geom_torsion_atom_site_label_2
_geom_torsion_atom_site_label_3
_geom_torsion_atom_site_label_4
_geom_torsion
C20 N2 N3 C17 -7.4(2)
C21 N2 N3 C17 -167.6(2)
C20 N2 N3 C19 -149.0(2)
C21 N2 N3 C19 50.8(3)
C6 C1 C2 C3 0.0(4)
C1 C2 C3 C4 -0.7(4)
C1 C2 C3 Cl1 178.4(2)
C2 C3 C4 C5 0.3(4)
Cl1 C3 C4 C5 -178.7(2)
C3 C4 C5 C6 0.7(4)
C4 C5 C6 C1 -1.3(4)
C4 C5 C6 C7 177.9(2)
C2 C1 C6 C5 1.0(4)
C2 C1 C6 C7 -178.3(2)
C8 O1 C7 C6 171.8(2)
C5 C6 C7 O1 106.7(3)
C1 C6 C7 O1 -74.1(3)
C7 O1 C8 C9 1.3(3)
C7 O1 C8 C13 -177.5(2)
O1 C8 C9 C10 -179.0(2)
C13 C8 C9 C10 -0.2(4)
C8 C9 C10 C11 -0.6(4)
C8 C9 C10 C15 177.8(2)
C9 C10 C11 C12 0.9(4)
C15 C10 C11 C12 -177.4(2)
C10 C11 C12 C13 -0.5(4)
C14 O2 C13 C12 -1.9(4)
C14 O2 C13 C8 177.6(2)
C11 C12 C13 O2 179.3(2)
C11 C12 C13 C8 -0.3(3)
O1 C8 C13 O2 -0.1(3)
C9 C8 C13 O2 -179.0(2)
O1 C8 C13 C12 179.5(2)
C9 C8 C13 C12 0.6(3)
C16 N1 C15 C10 -174.9(2)
C11 C10 C15 N1 174.8(2)
C9 C10 C15 N1 -3.5(4)
C15 N1 C16 C17 -174.6(2)
C15 N1 C16 C20 7.4(4)
N1 C16 C17 N3 178.08(19)
C20 C16 C17 N3 -3.5(3)
N1 C16 C17 C18 -3.0(4)
C20 C16 C17 C18 175.5(2)
N2 N3 C17 C16 6.7(3)
C19 N3 C17 C16 146.2(2)
N2 N3 C17 C18 -172.4(2)
C19 N3 C17 C18 -32.8(3)
N3 N2 C20 O3 -173.9(2)
C21 N2 C20 O3 -15.3(4)
N3 N2 C20 C16 5.2(2)
C21 N2 C20 C16 163.9(2)
C17 C16 C20 O3 177.9(3)
N1 C16 C20 O3 -3.9(4)
C17 C16 C20 N2 -1.1(3)
N1 C16 C20 N2 177.1(2)
C20 N2 C21 C26 55.5(3)
N3 N2 C21 C26 -147.8(2)
C20 N2 C21 C22 -124.6(3)
N3 N2 C21 C22 32.1(3)
C26 C21 C22 C23 2.1(4)
N2 C21 C22 C23 -177.8(2)
C21 C22 C23 C24 -3.2(4)
C22 C23 C24 C25 1.7(4)
C23 C24 C25 C26 0.9(4)
C22 C21 C26 C25 0.5(4)
N2 C21 C26 C25 -179.6(2)
C24 C25 C26 C21 -2.0(4)

loop_
_cod_related_entry_id
_cod_related_entry_database
_cod_related_entry_code
1 ChemSpider 30654992
